data_4086122
loop_
_publ_author_name
'Aghazadeh Meshgi, Mohammad'
'Baumgartner, Judith'
'Marschner, Christoph'

_publ_section_title
;
 Oligosilanylsilatranes.
;
_journal_issue 15
_journal_name_full Organometallics
_journal_page_first 3721
_journal_page_last 3731
_journal_paper_doi 10.1021/acs.organomet.5b00404
_journal_volume 34
_journal_year 2015
_chemical_formula_sum 'C30 H53 K N O9 Si3'
_chemical_formula_weight 695.10
_chemical_name_systematic
; 
 ? 
;
_space_group_IT_number 2
_symmetry_cell_setting triclinic
_symmetry_space_group_name_Hall '-P 1'
_symmetry_space_group_name_H-M 'P -1'
_atom_sites_solution_hydrogens geom
_atom_sites_solution_primary direct
_atom_sites_solution_secondary difmap
_audit_creation_method SHELXL-97
_cell_angle_alpha 93.348(3)
_cell_angle_beta 105.422(3)
_cell_angle_gamma 99.085(3)
_cell_formula_units_Z 2
_cell_length_a 10.790(2)
_cell_length_b 10.863(2)
_cell_length_c 16.420(3)
_cell_measurement_reflns_used 9003
_cell_measurement_temperature 100(2)
_cell_measurement_theta_max 52.536
_cell_measurement_theta_min 4.980
_cell_volume 1821.8(6)
_computing_cell_refinement 'Bruker SMART'
_computing_data_collection 'Bruker SMART'
_computing_data_reduction 'Bruker SAINT'
_computing_molecular_graphics 'Bruker SHELXTL'
_computing_publication_material 'Bruker SHELXTL'
_computing_structure_refinement 'SHELXL-97 (Sheldrick, 1997)'
_computing_structure_solution 'SHELXS-97 (Sheldrick, 1990)'
_diffrn_ambient_temperature 100(2)
_diffrn_measured_fraction_theta_full 0.983
_diffrn_measured_fraction_theta_max 0.983
_diffrn_measurement_device_type 'SMART APEX'
_diffrn_measurement_method '\w scans'
_diffrn_radiation_monochromator graphite
_diffrn_radiation_source 'fine-focus sealed tube'
_diffrn_radiation_type MoK\a
_diffrn_radiation_wavelength 0.71073
_diffrn_reflns_av_R_equivalents 0.0194
_diffrn_reflns_av_sigmaI/netI 0.0290
_diffrn_reflns_limit_h_max 13
_diffrn_reflns_limit_h_min -13
_diffrn_reflns_limit_k_max 13
_diffrn_reflns_limit_k_min -13
_diffrn_reflns_limit_l_max 20
_diffrn_reflns_limit_l_min -20
_diffrn_reflns_number 14615
_diffrn_reflns_theta_full 26.35
_diffrn_reflns_theta_max 26.35
_diffrn_reflns_theta_min 1.91
_exptl_absorpt_coefficient_mu 0.293
_exptl_absorpt_correction_T_max 0.9713
_exptl_absorpt_correction_T_min 0.9383
_exptl_absorpt_correction_type multi-scan
_exptl_absorpt_process_details SADABS
_exptl_crystal_colour yellow
_exptl_crystal_density_diffrn 1.267
_exptl_crystal_density_method 'not measured'
_exptl_crystal_description blocks
_exptl_crystal_F_000 746
_exptl_crystal_size_max 0.22
_exptl_crystal_size_mid 0.12
_exptl_crystal_size_min 0.10
_platon_squeeze_details
;
;
_refine_diff_density_max 0.487
_refine_diff_density_min -0.240
_refine_diff_density_rms 0.053
_refine_ls_extinction_method none
_refine_ls_goodness_of_fit_ref 1.037
_refine_ls_hydrogen_treatment constr
_refine_ls_matrix_type full
_refine_ls_number_parameters 400
_refine_ls_number_reflns 7314
_refine_ls_number_restraints 0
_refine_ls_restrained_S_all 1.037
_refine_ls_R_factor_all 0.0423
_refine_ls_R_factor_gt 0.0378
_refine_ls_shift/su_max 0.002
_refine_ls_shift/su_mean 0.000
_refine_ls_structure_factor_coef Fsqd
_refine_ls_weighting_details 'calc w=1/[\s^2^(Fo^2^)+(0.0439P)^2^+1.0346P] where P=(Fo^2^+2Fc^2^)/3'
_refine_ls_weighting_scheme calc
_refine_ls_wR_factor_gt 0.0901
_refine_ls_wR_factor_ref 0.0928
_reflns_number_gt 6640
_reflns_number_total 7314
_reflns_threshold_expression >2sigma(I)
_cod_data_source_file om5b00404_si_002.cif
_cod_data_source_block 14_1133j
_cod_depositor_comments
;
The following automatic conversions were performed:

'_symmetry_cell_setting' value 'Triclinic' changed to 'triclinic'
according to
/usr/data/users/saulius/crontab/automatic-downloads/rss-feeds/ACS/lib/dictionaries/cif_core.dic
dictionary named 'cif_core.dic' version 2.4.2 from 2011-04-26.

Automatic conversion script
Id: cif_fix_values 3271 2015-04-21 07:52:19Z andrius 

 Adding full bibliography for 4086115--4086125.cif.
;
_cod_original_sg_symbol_H-M P-1
_cod_database_code 4086122

loop_
_symmetry_equiv_pos_as_xyz
'x, y, z'
'-x, -y, -z'

loop_
_atom_site_label
_atom_site_type_symbol
_atom_site_fract_x
_atom_site_fract_y
_atom_site_fract_z
_atom_site_U_iso_or_equiv
_atom_site_adp_type
_atom_site_occupancy
_atom_site_symmetry_multiplicity
_atom_site_calc_flag
_atom_site_refinement_flags
Si1 Si 0.64291(4) 0.65275(4) 0.25389(3) 0.01679(10) Uani 1 1 d .
Si3 Si 0.86396(4) 0.67961(4) 0.26629(3) 0.01628(10) Uani 1 1 d .
Si4 Si 0.66494(4) 0.68565(4) 0.39974(3) 0.01894(11) Uani 1 1 d .
K1 K 0.67265(3) 0.33143(3) 0.22436(2) 0.01971(9) Uani 1 1 d .
N1 N 1.15474(14) 0.67100(13) 0.27970(9) 0.0212(3) Uani 1 1 d .
O1 O 0.71543(12) 0.18284(12) 0.36569(7) 0.0256(3) Uani 1 1 d .
O2 O 0.90454(12) 0.21950(11) 0.27712(7) 0.0229(3) Uani 1 1 d .
O3 O 0.79995(11) 0.24711(11) 0.10491(7) 0.0205(2) Uani 1 1 d .
O4 O 0.56990(11) 0.34249(11) 0.04539(7) 0.0226(3) Uani 1 1 d .
O5 O 0.38889(11) 0.31067(11) 0.14367(8) 0.0232(3) Uani 1 1 d .
O6 O 0.48081(12) 0.27497(12) 0.31701(8) 0.0259(3) Uani 1 1 d .
O7 O 0.90224(11) 0.54064(10) 0.29106(7) 0.0190(2) Uani 1 1 d .
O8 O 0.90085(11) 0.70729(11) 0.17561(7) 0.0202(2) Uani 1 1 d .
O9 O 0.96378(11) 0.78971(11) 0.33941(7) 0.0202(2) Uani 1 1 d .
C1 C 0.64044(18) 0.20116(18) 0.42315(11) 0.0263(4) Uani 1 1 d .
H1A H 0.6685 0.2872 0.4527 0.032 Uiso 1 1 calc R
H1B H 0.6537 0.1411 0.4664 0.032 Uiso 1 1 calc R
C2 C 0.49949(18) 0.18143(18) 0.37414(11) 0.0275(4) Uani 1 1 d .
H2A H 0.4729 0.0971 0.3420 0.033 Uiso 1 1 calc R
H2B H 0.4449 0.1869 0.4136 0.033 Uiso 1 1 calc R
C3 C 0.34660(17) 0.26880(18) 0.27454(12) 0.0277(4) Uani 1 1 d .
H3A H 0.2998 0.2927 0.3156 0.033 Uiso 1 1 calc R
H3B H 0.3069 0.1821 0.2488 0.033 Uiso 1 1 calc R
C4 C 0.33437(17) 0.35640(17) 0.20665(12) 0.0263(4) Uani 1 1 d .
H4A H 0.2412 0.3605 0.1811 0.032 Uiso 1 1 calc R
H4B H 0.3815 0.4417 0.2313 0.032 Uiso 1 1 calc R
C5 C 0.37538(17) 0.38576(17) 0.07443(11) 0.0256(4) Uani 1 1 d .
H5A H 0.4222 0.4726 0.0949 0.031 Uiso 1 1 calc R
H5B H 0.2819 0.3882 0.0486 0.031 Uiso 1 1 calc R
C6 C 0.43150(17) 0.32977(17) 0.01006(11) 0.0254(4) Uani 1 1 d .
H6A H 0.3916 0.2400 -0.0054 0.031 Uiso 1 1 calc R
H6B H 0.4124 0.3733 -0.0420 0.031 Uiso 1 1 calc R
C7 C 0.62591(17) 0.27943(17) -0.01052(11) 0.0231(4) Uani 1 1 d .
H7A H 0.6040 0.3117 -0.0668 0.028 Uiso 1 1 calc R
H7B H 0.5901 0.1885 -0.0182 0.028 Uiso 1 1 calc R
C8 C 0.77146(17) 0.30105(16) 0.02657(11) 0.0225(4) Uani 1 1 d .
H8A H 0.8122 0.2619 -0.0132 0.027 Uiso 1 1 calc R
H8B H 0.8071 0.3921 0.0363 0.027 Uiso 1 1 calc R
C9 C 0.93557(16) 0.24915(17) 0.14037(11) 0.0230(4) Uani 1 1 d .
H9A H 0.9812 0.3363 0.1611 0.028 Uiso 1 1 calc R
H9B H 0.9733 0.2166 0.0965 0.028 Uiso 1 1 calc R
C10 C 0.95355(16) 0.16920(16) 0.21274(11) 0.0231(4) Uani 1 1 d .
H10A H 0.9064 0.0825 0.1921 0.028 Uiso 1 1 calc R
H10B H 1.0475 0.1665 0.2363 0.028 Uiso 1 1 calc R
C11 C 0.91532(18) 0.14302(18) 0.34563(11) 0.0270(4) Uani 1 1 d .
H11A H 1.0086 0.1437 0.3743 0.032 Uiso 1 1 calc R
H11B H 0.8728 0.0555 0.3236 0.032 Uiso 1 1 calc R
C12 C 0.85070(18) 0.19278(18) 0.40763(11) 0.0265(4) Uani 1 1 d .
H12A H 0.8622 0.1438 0.4572 0.032 Uiso 1 1 calc R
H12B H 0.8905 0.2815 0.4280 0.032 Uiso 1 1 calc R
C13 C 1.13706(16) 0.55035(16) 0.31178(11) 0.0210(3) Uani 1 1 d .
H13A H 1.2179 0.5438 0.3559 0.025 Uiso 1 1 calc R
H13B H 1.1242 0.4840 0.2648 0.025 Uiso 1 1 calc R
C14 C 1.02212(16) 0.52633(16) 0.34965(11) 0.0211(3) Uani 1 1 d .
H14A H 1.0134 0.4402 0.3668 0.025 Uiso 1 1 calc R
H14B H 1.0397 0.5855 0.4013 0.025 Uiso 1 1 calc R
C15 C 0.98132(17) 0.63923(16) 0.14187(11) 0.0222(4) Uani 1 1 d .
H15A H 0.9687 0.6527 0.0813 0.027 Uiso 1 1 calc R
H15B H 0.9539 0.5486 0.1448 0.027 Uiso 1 1 calc R
C16 C 1.12608(16) 0.67829(17) 0.18946(11) 0.0225(4) Uani 1 1 d .
H16A H 1.1763 0.6239 0.1658 0.027 Uiso 1 1 calc R
H16B H 1.1562 0.7655 0.1794 0.027 Uiso 1 1 calc R
C17 C 1.08113(16) 0.86072(16) 0.33032(11) 0.0223(4) Uani 1 1 d .
H17A H 1.1117 0.9332 0.3746 0.027 Uiso 1 1 calc R
H17B H 1.0626 0.8937 0.2742 0.027 Uiso 1 1 calc R
C18 C 1.18913(16) 0.78372(16) 0.33777(11) 0.0219(3) Uani 1 1 d .
H18A H 1.2662 0.8369 0.3281 0.026 Uiso 1 1 calc R
H18B H 1.2151 0.7605 0.3965 0.026 Uiso 1 1 calc R
C19 C 0.78134(19) 0.5927(2) 0.46472(12) 0.0348(5) Uani 1 1 d .
H19A H 0.7716 0.5938 0.5224 0.052 Uiso 1 1 calc R
H19B H 0.8713 0.6299 0.4671 0.052 Uiso 1 1 calc R
H19C H 0.7617 0.5059 0.4384 0.052 Uiso 1 1 calc R
C20 C 0.7236(2) 0.85390(18) 0.44754(13) 0.0347(5) Uani 1 1 d .
H20A H 0.7276 0.8596 0.5080 0.052 Uiso 1 1 calc R
H20B H 0.6629 0.9059 0.4182 0.052 Uiso 1 1 calc R
H20C H 0.8108 0.8835 0.4412 0.052 Uiso 1 1 calc R
C21 C 0.50295(17) 0.63022(18) 0.42133(12) 0.0274(4) Uani 1 1 d .
H21A H 0.4697 0.5428 0.3972 0.041 Uiso 1 1 calc R
H21B H 0.4403 0.6826 0.3952 0.041 Uiso 1 1 calc R
H21C H 0.5147 0.6365 0.4828 0.041 Uiso 1 1 calc R
C22 C 0.59252(15) 0.80667(15) 0.21839(10) 0.0168(3) Uani 1 1 d .
C23 C 0.47314(16) 0.83503(16) 0.22610(10) 0.0202(3) Uani 1 1 d .
H23 H 0.4233 0.7808 0.2537 0.024 Uiso 1 1 calc R
C24 C 0.66035(16) 0.89083(15) 0.17660(10) 0.0198(3) Uani 1 1 d .
H24 H 0.7419 0.8762 0.1701 0.024 Uiso 1 1 calc R
C25 C 0.49465(17) 1.01993(16) 0.15338(12) 0.0255(4) Uani 1 1 d .
H25 H 0.4619 1.0911 0.1316 0.031 Uiso 1 1 calc R
C26 C 0.61239(17) 0.99490(16) 0.14432(11) 0.0245(4) Uani 1 1 d .
H26 H 0.6608 1.0491 0.1159 0.029 Uiso 1 1 calc R
C27 C 0.42548(17) 0.93948(16) 0.19474(11) 0.0234(4) Uani 1 1 d .
H27 H 0.3448 0.9558 0.2017 0.028 Uiso 1 1 calc R
C28 C 0.86928(19) 0.94984(18) -0.03725(13) 0.0303(4) Uani 1 1 d .
H28 H 0.7796 0.9160 -0.0630 0.036 Uiso 1 1 calc R
C29 C 1.06150(19) 0.97134(18) 0.07930(12) 0.0301(4) Uani 1 1 d .
H29 H 1.1039 0.9518 0.1343 0.036 Uiso 1 1 calc R
C30 C 0.93111(19) 0.92051(17) 0.04225(12) 0.0286(4) Uani 1 1 d .
H30 H 0.8845 0.8658 0.0714 0.034 Uiso 1 1 calc R

loop_
_atom_site_aniso_label
_atom_site_aniso_U_11
_atom_site_aniso_U_22
_atom_site_aniso_U_33
_atom_site_aniso_U_23
_atom_site_aniso_U_13
_atom_site_aniso_U_12
Si1 0.0150(2) 0.0173(2) 0.0178(2) 0.00264(17) 0.00410(16) 0.00280(17)
Si3 0.0152(2) 0.0173(2) 0.0167(2) 0.00321(17) 0.00456(16) 0.00350(17)
Si4 0.0168(2) 0.0222(2) 0.0177(2) 0.00376(18) 0.00498(17) 0.00202(18)
K1 0.01911(18) 0.02210(18) 0.01896(18) 0.00225(14) 0.00624(13) 0.00511(14)
N1 0.0229(7) 0.0202(7) 0.0198(7) 0.0020(6) 0.0058(6) 0.0019(6)
O1 0.0267(6) 0.0324(7) 0.0174(6) 0.0017(5) 0.0057(5) 0.0053(5)
O2 0.0261(6) 0.0230(6) 0.0206(6) 0.0035(5) 0.0057(5) 0.0081(5)
O3 0.0167(6) 0.0257(6) 0.0197(6) 0.0048(5) 0.0058(4) 0.0037(5)
O4 0.0198(6) 0.0264(6) 0.0191(6) -0.0019(5) 0.0019(5) 0.0045(5)
O5 0.0225(6) 0.0232(6) 0.0256(6) 0.0014(5) 0.0080(5) 0.0074(5)
O6 0.0220(6) 0.0289(7) 0.0269(7) 0.0023(5) 0.0092(5) 0.0011(5)
O7 0.0145(5) 0.0190(6) 0.0226(6) 0.0051(5) 0.0028(4) 0.0032(4)
O8 0.0207(6) 0.0234(6) 0.0193(6) 0.0054(5) 0.0075(5) 0.0075(5)
O9 0.0172(6) 0.0221(6) 0.0215(6) -0.0006(5) 0.0074(5) 0.0013(5)
C1 0.0333(10) 0.0286(9) 0.0167(8) -0.0002(7) 0.0093(7) 0.0009(8)
C2 0.0315(10) 0.0287(9) 0.0226(9) 0.0004(7) 0.0125(7) -0.0016(8)
C3 0.0192(8) 0.0320(10) 0.0335(10) -0.0028(8) 0.0132(7) 0.0013(7)
C4 0.0184(8) 0.0284(9) 0.0333(10) -0.0041(8) 0.0095(7) 0.0063(7)
C5 0.0211(9) 0.0253(9) 0.0295(10) 0.0057(7) 0.0025(7) 0.0077(7)
C6 0.0220(9) 0.0287(9) 0.0216(9) 0.0028(7) -0.0004(7) 0.0043(7)
C7 0.0271(9) 0.0241(9) 0.0171(8) 0.0000(7) 0.0051(7) 0.0041(7)
C8 0.0261(9) 0.0236(9) 0.0189(8) 0.0022(7) 0.0089(7) 0.0031(7)
C9 0.0173(8) 0.0245(9) 0.0277(9) 0.0015(7) 0.0082(7) 0.0030(7)
C10 0.0173(8) 0.0246(9) 0.0275(9) 0.0016(7) 0.0052(7) 0.0060(7)
C11 0.0278(9) 0.0280(9) 0.0245(9) 0.0063(7) 0.0030(7) 0.0088(8)
C12 0.0288(9) 0.0286(9) 0.0189(9) 0.0041(7) 0.0018(7) 0.0040(8)
C13 0.0168(8) 0.0207(8) 0.0247(9) 0.0032(7) 0.0031(6) 0.0057(7)
C14 0.0170(8) 0.0228(8) 0.0235(8) 0.0084(7) 0.0032(6) 0.0054(7)
C15 0.0243(9) 0.0255(9) 0.0181(8) 0.0011(7) 0.0071(7) 0.0067(7)
C16 0.0227(9) 0.0257(9) 0.0225(9) 0.0041(7) 0.0109(7) 0.0059(7)
C17 0.0197(8) 0.0199(8) 0.0256(9) -0.0014(7) 0.0072(7) -0.0015(7)
C18 0.0173(8) 0.0228(8) 0.0235(9) 0.0006(7) 0.0051(6) -0.0009(7)
C19 0.0294(10) 0.0540(13) 0.0264(10) 0.0178(9) 0.0091(8) 0.0160(9)
C20 0.0418(12) 0.0300(10) 0.0296(10) -0.0065(8) 0.0145(9) -0.0055(9)
C21 0.0230(9) 0.0352(10) 0.0259(9) 0.0069(8) 0.0103(7) 0.0035(8)
C22 0.0159(8) 0.0175(8) 0.0139(7) -0.0016(6) 0.0008(6) 0.0013(6)
C23 0.0177(8) 0.0227(8) 0.0189(8) 0.0004(7) 0.0042(6) 0.0023(7)
C24 0.0162(8) 0.0198(8) 0.0212(8) 0.0007(7) 0.0031(6) 0.0007(6)
C25 0.0241(9) 0.0162(8) 0.0304(10) 0.0006(7) -0.0028(7) 0.0049(7)
C26 0.0232(9) 0.0187(8) 0.0267(9) 0.0046(7) 0.0019(7) -0.0025(7)
C27 0.0187(8) 0.0251(9) 0.0246(9) -0.0025(7) 0.0018(7) 0.0075(7)
C28 0.0230(9) 0.0313(10) 0.0372(11) 0.0027(8) 0.0083(8) 0.0067(8)
C29 0.0359(10) 0.0356(10) 0.0229(9) 0.0096(8) 0.0079(8) 0.0164(9)
C30 0.0372(10) 0.0250(9) 0.0336(10) 0.0098(8) 0.0232(8) 0.0097(8)

loop_
_atom_type_symbol
_atom_type_description
_atom_type_scat_dispersion_real
_atom_type_scat_dispersion_imag
_atom_type_scat_source
C C 0.0033 0.0016 'International Tables Vol C Tables 4.2.6.8 and 6.1.1.4'
H H 0.0000 0.0000 'International Tables Vol C Tables 4.2.6.8 and 6.1.1.4'
N N 0.0061 0.0033 'International Tables Vol C Tables 4.2.6.8 and 6.1.1.4'
O O 0.0106 0.0060 'International Tables Vol C Tables 4.2.6.8 and 6.1.1.4'
Si Si 0.0817 0.0704 'International Tables Vol C Tables 4.2.6.8 and 6.1.1.4'
K K 0.2009 0.2494 'International Tables Vol C Tables 4.2.6.8 and 6.1.1.4'

loop_
_geom_angle_atom_site_label_1
_geom_angle_atom_site_label_2
_geom_angle_atom_site_label_3
_geom_angle
_geom_angle_site_symmetry_1
_geom_angle_site_symmetry_3
C22 Si1 Si3 104.99(5) . .
C22 Si1 Si4 100.25(5) . .
Si3 Si1 Si4 95.98(2) . .
C22 Si1 K1 155.15(5) . .
Si3 Si1 K1 81.018(18) . .
Si4 Si1 K1 103.086(19) . .
O9 Si3 O7 108.11(6) . .
O9 Si3 O8 105.49(6) . .
O7 Si3 O8 107.44(6) . .
O9 Si3 Si1 118.06(5) . .
O7 Si3 Si1 103.60(4) . .
O8 Si3 Si1 113.62(5) . .
O9 Si3 K1 145.02(5) . .
O7 Si3 K1 44.95(4) . .
O8 Si3 K1 104.59(4) . .
Si1 Si3 K1 63.607(17) . .
C19 Si4 C20 106.08(10) . .
C19 Si4 C21 105.19(9) . .
C20 Si4 C21 107.47(9) . .
C19 Si4 Si1 112.81(7) . .
C20 Si4 Si1 114.80(7) . .
C21 Si4 Si1 109.91(6) . .
O3 K1 O4 58.45(3) . .
O3 K1 O1 109.03(4) . .
O4 K1 O1 148.70(4) . .
O3 K1 O6 148.50(4) . .
O4 K1 O6 115.74(4) . .
O1 K1 O6 58.13(4) . .
O3 K1 O2 58.24(3) . .
O4 K1 O2 116.62(3) . .
O1 K1 O2 57.85(3) . .
O6 K1 O2 115.92(4) . .
O3 K1 O5 110.75(4) . .
O4 K1 O5 58.28(3) . .
O1 K1 O5 110.08(4) . .
O6 K1 O5 57.72(4) . .
O2 K1 O5 151.18(4) . .
O3 K1 O7 88.34(4) . .
O4 K1 O7 108.29(3) . .
O1 K1 O7 99.23(4) . .
O6 K1 O7 120.77(4) . .
O2 K1 O7 72.44(4) . .
O5 K1 O7 136.18(3) . .
O3 K1 Si1 121.29(3) . .
O4 K1 Si1 87.45(3) . .
O1 K1 Si1 120.87(3) . .
O6 K1 Si1 87.37(3) . .
O2 K1 Si1 128.54(3) . .
O5 K1 Si1 80.27(3) . .
O7 K1 Si1 56.54(2) . .
O3 K1 Si3 96.14(3) . .
O4 K1 Si3 93.93(3) . .
O1 K1 Si3 116.75(3) . .
O6 K1 Si3 115.36(3) . .
O2 K1 Si3 95.08(3) . .
O5 K1 Si3 113.19(3) . .
O7 K1 Si3 23.20(2) . .
Si1 K1 Si3 35.375(13) . .
C16 N1 C18 120.35(14) . .
C16 N1 C13 119.81(14) . .
C18 N1 C13 119.59(14) . .
C1 O1 C12 112.51(13) . .
C1 O1 K1 114.82(10) . .
C12 O1 K1 111.86(10) . .
C10 O2 C11 111.26(13) . .
C10 O2 K1 117.82(9) . .
C11 O2 K1 118.43(10) . .
C9 O3 C8 113.02(12) . .
C9 O3 K1 113.78(9) . .
C8 O3 K1 114.66(9) . .
C7 O4 C6 110.83(13) . .
C7 O4 K1 117.78(9) . .
C6 O4 K1 118.99(10) . .
C4 O5 C5 111.76(13) . .
C4 O5 K1 106.93(10) . .
C5 O5 K1 106.91(9) . .
C3 O6 C2 111.70(13) . .
C3 O6 K1 119.14(10) . .
C2 O6 K1 117.15(10) . .
C14 O7 Si3 123.59(10) . .
C14 O7 K1 123.63(9) . .
Si3 O7 K1 111.86(5) . .
C15 O8 Si3 123.21(10) . .
C17 O9 Si3 124.20(10) . .
O1 C1 C2 108.63(14) . .
O6 C2 C1 109.04(14) . .
O6 C3 C4 109.24(14) . .
O5 C4 C3 108.24(14) . .
O5 C5 C6 108.51(14) . .
O4 C6 C5 108.87(14) . .
O4 C7 C8 109.09(13) . .
O3 C8 C7 108.53(13) . .
O3 C9 C10 108.94(13) . .
O2 C10 C9 109.67(14) . .
O2 C11 C12 109.21(14) . .
O1 C12 C11 108.22(14) . .
N1 C13 C14 114.22(14) . .
O7 C14 C13 112.10(13) . .
O8 C15 C16 112.51(14) . .
N1 C16 C15 113.95(14) . .
O9 C17 C18 112.52(14) . .
N1 C18 C17 114.83(14) . .
C24 C22 C23 115.55(15) . .
C24 C22 Si1 124.67(12) . .
C23 C22 Si1 119.49(12) . .
C27 C23 C22 122.33(16) . .
C26 C24 C22 122.34(16) . .
C26 C25 C27 118.85(16) . .
C25 C26 C24 120.43(16) . .
C25 C27 C23 120.50(16) . .
C30 C28 C29 119.67(18) . 2_775
C28 C29 C30 120.75(17) 2_775 .
C28 C30 C29 119.58(17) . .

loop_
_geom_bond_atom_site_label_1
_geom_bond_atom_site_label_2
_geom_bond_distance
_geom_bond_site_symmetry_2
Si1 C22 1.9141(17) .
Si1 Si3 2.3087(7) .
Si1 Si4 2.3431(8) .
Si1 K1 3.5722(9) .
Si3 O9 1.6642(12) .
Si3 O7 1.6716(12) .
Si3 O8 1.6721(12) .
Si3 K1 3.9390(9) .
Si4 C19 1.8841(19) .
Si4 C20 1.887(2) .
Si4 C21 1.8882(18) .
K1 O3 2.8623(12) .
K1 O4 2.8687(13) .
K1 O1 2.8821(13) .
K1 O6 2.8910(13) .
K1 O2 2.9018(13) .
K1 O5 2.9614(13) .
K1 O7 2.9983(12) .
N1 C16 1.441(2) .
N1 C18 1.442(2) .
N1 C13 1.445(2) .
O1 C1 1.421(2) .
O1 C12 1.422(2) .
O2 C10 1.420(2) .
O2 C11 1.428(2) .
O3 C9 1.420(2) .
O3 C8 1.424(2) .
O4 C7 1.425(2) .
O4 C6 1.432(2) .
O5 C4 1.421(2) .
O5 C5 1.427(2) .
O6 C3 1.419(2) .
O6 C2 1.424(2) .
O7 C14 1.4289(19) .
O8 C15 1.421(2) .
O9 C17 1.423(2) .
C1 C2 1.494(3) .
C3 C4 1.500(3) .
C5 C6 1.495(3) .
C7 C8 1.500(2) .
C9 C10 1.502(2) .
C11 C12 1.499(3) .
C13 C14 1.523(2) .
C15 C16 1.527(2) .
C17 C18 1.522(2) .
C22 C24 1.404(2) .
C22 C23 1.406(2) .
C23 C27 1.389(2) .
C24 C26 1.391(2) .
C25 C26 1.384(3) .
C25 C27 1.384(3) .
C28 C30 1.379(3) .
C28 C29 1.382(3) 2_775
C29 C28 1.382(3) 2_775
C29 C30 1.384(3) .

loop_
_geom_torsion_atom_site_label_1
_geom_torsion_atom_site_label_2
_geom_torsion_atom_site_label_3
_geom_torsion_atom_site_label_4
_geom_torsion
_geom_torsion_site_symmetry_1
C22 Si1 Si3 O9 64.13(7) .
Si4 Si1 Si3 O9 -38.18(6) .
K1 Si1 Si3 O9 -140.53(5) .
C22 Si1 Si3 O7 -176.43(6) .
Si4 Si1 Si3 O7 81.26(5) .
K1 Si1 Si3 O7 -21.10(4) .
C22 Si1 Si3 O8 -60.17(7) .
Si4 Si1 Si3 O8 -162.48(5) .
K1 Si1 Si3 O8 95.16(5) .
C22 Si1 Si3 K1 -155.33(5) .
Si4 Si1 Si3 K1 102.353(19) .
C22 Si1 Si4 C19 -154.52(9) .
Si3 Si1 Si4 C19 -48.07(8) .
K1 Si1 Si4 C19 34.07(8) .
C22 Si1 Si4 C20 -32.83(9) .
Si3 Si1 Si4 C20 73.63(8) .
K1 Si1 Si4 C20 155.76(8) .
C22 Si1 Si4 C21 88.44(8) .
Si3 Si1 Si4 C21 -165.11(7) .
K1 Si1 Si4 C21 -82.97(7) .
C22 Si1 K1 O3 56.15(13) .
Si3 Si1 K1 O3 -50.22(3) .
Si4 Si1 K1 O3 -144.32(3) .
C22 Si1 K1 O4 5.93(12) .
Si3 Si1 K1 O4 -100.43(3) .
Si4 Si1 K1 O4 165.47(3) .
C22 Si1 K1 O1 -159.96(12) .
Si3 Si1 K1 O1 93.67(3) .
Si4 Si1 K1 O1 -0.43(4) .
C22 Si1 K1 O6 -110.00(12) .
Si3 Si1 K1 O6 143.64(3) .
Si4 Si1 K1 O6 49.53(3) .
C22 Si1 K1 O2 128.48(12) .
Si3 Si1 K1 O2 22.12(4) .
Si4 Si1 K1 O2 -71.99(4) .
C22 Si1 K1 O5 -52.30(12) .
Si3 Si1 K1 O5 -158.67(3) .
Si4 Si1 K1 O5 107.23(3) .
C22 Si1 K1 O7 119.89(12) .
Si3 Si1 K1 O7 13.52(3) .
Si4 Si1 K1 O7 -80.58(3) .
C22 Si1 K1 Si3 106.37(12) .
Si4 Si1 K1 Si3 -94.10(2) .
O9 Si3 K1 O3 -119.40(8) .
O7 Si3 K1 O3 -71.02(6) .
O8 Si3 K1 O3 29.21(5) .
Si1 Si3 K1 O3 138.66(3) .
O9 Si3 K1 O4 -178.06(8) .
O7 Si3 K1 O4 -129.68(6) .
O8 Si3 K1 O4 -29.45(5) .
Si1 Si3 K1 O4 80.00(3) .
O9 Si3 K1 O1 -4.47(8) .
O7 Si3 K1 O1 43.91(6) .
O8 Si3 K1 O1 144.14(5) .
Si1 Si3 K1 O1 -106.41(3) .
O9 Si3 K1 O6 60.99(8) .
O7 Si3 K1 O6 109.36(7) .
O8 Si3 K1 O6 -150.41(5) .
Si1 Si3 K1 O6 -40.95(3) .
O9 Si3 K1 O2 -60.87(8) .
O7 Si3 K1 O2 -12.49(6) .
O8 Si3 K1 O2 87.74(5) .
Si1 Si3 K1 O2 -162.80(3) .
O9 Si3 K1 O5 124.89(8) .
O7 Si3 K1 O5 173.27(6) .
O8 Si3 K1 O5 -86.50(5) .
Si1 Si3 K1 O5 22.95(3) .
O9 Si3 K1 O7 -48.38(9) .
O8 Si3 K1 O7 100.23(7) .
Si1 Si3 K1 O7 -150.32(6) .
O9 Si3 K1 Si1 101.94(8) .
O7 Si3 K1 Si1 150.32(6) .
O8 Si3 K1 Si1 -109.45(5) .
O3 K1 O1 C1 -170.39(10) .
O4 K1 O1 C1 -110.26(12) .
O6 K1 O1 C1 -22.44(10) .
O2 K1 O1 C1 160.59(12) .
O5 K1 O1 C1 -48.71(11) .
O7 K1 O1 C1 98.18(11) .
Si1 K1 O1 C1 41.80(11) .
Si3 K1 O1 C1 82.11(11) .
O3 K1 O1 C12 59.81(11) .
O4 K1 O1 C12 119.94(11) .
O6 K1 O1 C12 -152.23(12) .
O2 K1 O1 C12 30.80(10) .
O5 K1 O1 C12 -178.51(10) .
O7 K1 O1 C12 -31.62(11) .
Si1 K1 O1 C12 -88.00(10) .
Si3 K1 O1 C12 -47.68(11) .
O3 K1 O2 C10 -6.09(10) .
O4 K1 O2 C10 -3.20(12) .
O1 K1 O2 C10 141.27(12) .
O6 K1 O2 C10 138.41(11) .
O5 K1 O2 C10 68.79(14) .
O7 K1 O2 C10 -105.30(11) .
Si1 K1 O2 C10 -112.82(10) .
Si3 K1 O2 C10 -100.18(11) .
O3 K1 O2 C11 -144.84(12) .
O4 K1 O2 C11 -141.95(11) .
O1 K1 O2 C11 2.53(11) .
O6 K1 O2 C11 -0.34(12) .
O5 K1 O2 C11 -69.95(14) .
O7 K1 O2 C11 115.95(11) .
Si1 K1 O2 C11 108.44(11) .
Si3 K1 O2 C11 121.08(11) .
O4 K1 O3 C9 155.88(11) .
O1 K1 O3 C9 -56.04(11) .
O6 K1 O3 C9 -115.64(11) .
O2 K1 O3 C9 -27.16(10) .
O5 K1 O3 C9 -177.31(10) .
O7 K1 O3 C9 43.15(10) .
Si1 K1 O3 C9 91.61(10) .
Si3 K1 O3 C9 65.03(10) .
O4 K1 O3 C8 23.63(10) .
O1 K1 O3 C8 171.71(10) .
O6 K1 O3 C8 112.11(11) .
O2 K1 O3 C8 -159.41(11) .
O5 K1 O3 C8 50.44(11) .
O7 K1 O3 C8 -89.10(10) .
Si1 K1 O3 C8 -40.64(11) .
Si3 K1 O3 C8 -67.22(10) .
O3 K1 O4 C7 10.54(10) .
O1 K1 O4 C7 -63.60(13) .
O6 K1 O4 C7 -134.02(11) .
O2 K1 O4 C7 7.66(12) .
O5 K1 O4 C7 -139.73(12) .
O7 K1 O4 C7 86.72(11) .
Si1 K1 O4 C7 140.14(11) .
Si3 K1 O4 C7 105.34(11) .
O3 K1 O4 C6 149.24(12) .
O1 K1 O4 C6 75.10(13) .
O6 K1 O4 C6 4.68(12) .
O2 K1 O4 C6 146.35(11) .
O5 K1 O4 C6 -1.03(10) .
O7 K1 O4 C6 -134.58(11) .
Si1 K1 O4 C6 -81.16(11) .
Si3 K1 O4 C6 -115.96(11) .
O3 K1 O5 C4 -178.93(10) .
O4 K1 O5 C4 -152.06(11) .
O1 K1 O5 C4 60.42(11) .
O6 K1 O5 C4 34.02(10) .
O2 K1 O5 C4 119.70(11) .
O7 K1 O5 C4 -68.44(11) .
Si1 K1 O5 C4 -59.02(10) .
Si3 K1 O5 C4 -72.26(10) .
O3 K1 O5 C5 -59.09(10) .
O4 K1 O5 C5 -32.22(9) .
O1 K1 O5 C5 -179.74(9) .
O6 K1 O5 C5 153.86(11) .
O2 K1 O5 C5 -120.46(11) .
O7 K1 O5 C5 51.39(11) .
Si1 K1 O5 C5 60.81(10) .
Si3 K1 O5 C5 47.57(10) .
O3 K1 O6 C3 -77.96(13) .
O4 K1 O6 C3 -6.91(13) .
O1 K1 O6 C3 -151.71(13) .
O2 K1 O6 C3 -148.86(11) .
O5 K1 O6 C3 -1.17(11) .
O7 K1 O6 C3 126.93(11) .
Si1 K1 O6 C3 78.99(11) .
Si3 K1 O6 C3 101.31(11) .
O3 K1 O6 C2 61.65(13) .
O4 K1 O6 C2 132.70(11) .
O1 K1 O6 C2 -12.11(10) .
O2 K1 O6 C2 -9.25(12) .
O5 K1 O6 C2 138.44(12) .
O7 K1 O6 C2 -93.46(11) .
Si1 K1 O6 C2 -141.41(11) .
Si3 K1 O6 C2 -119.08(11) .
O9 Si3 O7 C14 -16.15(13) .
O8 Si3 O7 C14 97.26(12) .
Si1 Si3 O7 C14 -142.20(11) .
K1 Si3 O7 C14 -169.35(15) .
O9 Si3 O7 K1 153.20(5) .
O8 Si3 O7 K1 -93.39(6) .
Si1 Si3 O7 K1 27.15(5) .
O3 K1 O7 C14 -80.81(11) .
O4 K1 O7 C14 -136.69(11) .
O1 K1 O7 C14 28.21(11) .
O6 K1 O7 C14 86.49(11) .
O2 K1 O7 C14 -23.71(11) .
O5 K1 O7 C14 160.40(10) .
Si1 K1 O7 C14 149.25(12) .
Si3 K1 O7 C14 169.35(15) .
O3 K1 O7 Si3 109.85(6) .
O4 K1 O7 Si3 53.96(6) .
O1 K1 O7 Si3 -141.14(6) .
O6 K1 O7 Si3 -82.86(6) .
O2 K1 O7 Si3 166.94(6) .
O5 K1 O7 Si3 -8.95(8) .
Si1 K1 O7 Si3 -20.10(4) .
O9 Si3 O8 C15 100.12(13) .
O7 Si3 O8 C15 -15.05(14) .
Si1 Si3 O8 C15 -129.03(11) .
K1 Si3 O8 C15 -61.83(12) .
O7 Si3 O9 C17 95.73(13) .
O8 Si3 O9 C17 -18.97(14) .
Si1 Si3 O9 C17 -147.22(11) .
K1 Si3 O9 C17 129.49(11) .
C12 O1 C1 C2 -176.63(14) .
K1 O1 C1 C2 53.89(16) .
C3 O6 C2 C1 -174.21(14) .
K1 O6 C2 C1 43.32(16) .
O1 C1 C2 O6 -64.14(18) .
C2 O6 C3 C4 -171.93(14) .
K1 O6 C3 C4 -30.28(17) .
C5 O5 C4 C3 177.17(14) .
K1 O5 C4 C3 -66.16(14) .
O6 C3 C4 O5 66.33(18) .
C4 O5 C5 C6 -178.44(14) .
K1 O5 C5 C6 64.88(14) .
C7 O4 C6 C5 174.24(14) .
K1 O4 C6 C5 32.91(17) .
O5 C5 C6 O4 -67.29(18) .
C6 O4 C7 C8 176.88(14) .
K1 O4 C7 C8 -41.27(16) .
C9 O3 C8 C7 172.90(14) .
K1 O3 C8 C7 -54.50(15) .
O4 C7 C8 O3 62.94(17) .
C8 O3 C9 C10 -169.18(14) .
K1 O3 C9 C10 57.78(15) .
C11 O2 C10 C9 177.71(14) .
K1 O2 C10 C9 36.19(16) .
O3 C9 C10 O2 -62.10(17) .
C10 O2 C11 C12 -174.51(14) .
K1 O2 C11 C12 -33.25(17) .
C1 O1 C12 C11 166.90(14) .
K1 O1 C12 C11 -62.11(15) .
O2 C11 C12 O1 63.20(18) .
C16 N1 C13 C14 -109.21(17) .
C18 N1 C13 C14 65.00(19) .
Si3 O7 C14 C13 -74.87(16) .
K1 O7 C14 C13 117.01(12) .
N1 C13 C14 O7 55.37(19) .
Si3 O8 C15 C16 -75.57(17) .
C18 N1 C16 C15 -107.19(17) .
C13 N1 C16 C15 66.98(19) .
O8 C15 C16 N1 54.63(19) .
Si3 O9 C17 C18 -72.59(17) .
C16 N1 C18 C17 64.8(2) .
C13 N1 C18 C17 -109.41(17) .
O9 C17 C18 N1 55.5(2) .
Si3 Si1 C22 C24 23.17(14) .
Si4 Si1 C22 C24 122.26(13) .
K1 Si1 C22 C24 -77.99(19) .
Si3 Si1 C22 C23 -163.40(11) .
Si4 Si1 C22 C23 -64.31(13) .
K1 Si1 C22 C23 95.44(16) .
C24 C22 C23 C27 -0.2(2) .
Si1 C22 C23 C27 -174.20(13) .
C23 C22 C24 C26 -0.5(2) .
Si1 C22 C24 C26 173.18(13) .
C27 C25 C26 C24 -0.2(3) .
C22 C24 C26 C25 0.7(3) .
C26 C25 C27 C23 -0.4(3) .
C22 C23 C27 C25 0.6(3) .
C29 C28 C30 C29 0.6(3) 2_775
C28 C29 C30 C28 -0.6(3) 2_775

loop_
_platon_squeeze_void_nr
_platon_squeeze_void_average_x
_platon_squeeze_void_average_y
_platon_squeeze_void_average_z
_platon_squeeze_void_volume
_platon_squeeze_void_count_electrons
_platon_squeeze_void_content
1 0.083 0.450 0.059 7 0 ' '
2 0.917 0.550 0.940 7 0 ' '
